data_4028716
loop_
_publ_author_name
'Yuka Amako'
'Hiroto Hori'
'Shigeru Arai'
'Atsushi Nishida'

_publ_section_title
;
 Regioselective Hydronickelation of Allenes and Its Application to the
 Hydrocyanative Carbocyclization Reaction of Allene-Ynes and Bis-Allenes
;
_journal_name_full 'Journal of Organic Chemistry'
_journal_page_first 10763
_journal_page_last 10775
_journal_paper_doi 10.1021/jo401758v
_journal_volume 78
_journal_year 2013
_chemical_formula_sum 'C16 H18 N2 O2 S'
_chemical_formula_weight 302.38
_chemical_name_systematic
; 
 ? 
;
_space_group_IT_number 14
_symmetry_cell_setting monoclinic
_symmetry_space_group_name_Hall '-P 2ybc'
_symmetry_space_group_name_H-M 'P 1 21/c 1'
_atom_sites_solution_hydrogens geom
_atom_sites_solution_primary direct
_atom_sites_solution_secondary difmap
_audit_creation_method SHELXL-97
_cell_angle_alpha 90.00
_cell_angle_beta 97.0650(10)
_cell_angle_gamma 90.00
_cell_formula_units_Z 4
_cell_length_a 11.9965(8)
_cell_length_b 11.3182(8)
_cell_length_c 11.3721(8)
_cell_measurement_reflns_used 4241
_cell_measurement_temperature 173
_cell_measurement_theta_max 28.41
_cell_measurement_theta_min 2.48
_cell_volume 1532.37(18)
_computing_cell_refinement 'APEX2 (Bruker AXS, 2006)'
_computing_data_collection 'APEX2 (Bruker AXS, 2006)'
_computing_data_reduction 'SAINT (Bruker AXS, 2004)'
_computing_molecular_graphics 'XSHEL (Bruker AXS,2002)'
_computing_publication_material 'XCIF (Bruker AXS, 2001)'
_computing_structure_refinement 'SHELXL-97 (Sheldrick, 1997)'
_computing_structure_solution 'SHELXS-97 (Sheldrick, 1997)'
_diffrn_ambient_temperature 173
_diffrn_detector_area_resol_mean 8.333
_diffrn_measured_fraction_theta_full 0.916
_diffrn_measured_fraction_theta_max 0.916
_diffrn_measurement_device_type 'Bruker APEXII CCD area detector'
_diffrn_measurement_method 'phi and omega scans'
_diffrn_radiation_monochromator graphite
_diffrn_radiation_source 'fine-focus sealed tube'
_diffrn_radiation_type MoK\a
_diffrn_radiation_wavelength 0.71073
_diffrn_reflns_av_R_equivalents 0.0161
_diffrn_reflns_av_sigmaI/netI 0.0198
_diffrn_reflns_limit_h_max 15
_diffrn_reflns_limit_h_min -13
_diffrn_reflns_limit_k_max 14
_diffrn_reflns_limit_k_min -11
_diffrn_reflns_limit_l_max 15
_diffrn_reflns_limit_l_min -14
_diffrn_reflns_number 8490
_diffrn_reflns_theta_full 28.41
_diffrn_reflns_theta_max 28.41
_diffrn_reflns_theta_min 1.71
_exptl_absorpt_coefficient_mu 0.217
_exptl_absorpt_correction_T_max 0.9786
_exptl_absorpt_correction_T_min 0.9579
_exptl_absorpt_correction_type empirical
_exptl_absorpt_process_details
;
SADABS Sheldrick 1996
;
_exptl_crystal_colour colorless
_exptl_crystal_density_diffrn 1.311
_exptl_crystal_description prismatic
_exptl_crystal_F_000 640
_exptl_crystal_size_max 0.20
_exptl_crystal_size_mid 0.20
_exptl_crystal_size_min 0.10
_refine_diff_density_max 0.373
_refine_diff_density_min -0.464
_refine_diff_density_rms 0.119
_refine_ls_extinction_method none
_refine_ls_goodness_of_fit_ref 0.867
_refine_ls_hydrogen_treatment constr
_refine_ls_matrix_type full
_refine_ls_number_parameters 192
_refine_ls_number_reflns 3520
_refine_ls_number_restraints 0
_refine_ls_restrained_S_all 0.867
_refine_ls_R_factor_all 0.0451
_refine_ls_R_factor_gt 0.0349
_refine_ls_shift/su_max 0.236
_refine_ls_shift/su_mean 0.006
_refine_ls_structure_factor_coef Fsqd
_refine_ls_weighting_details 'calc w=1/[\s^2^(Fo^2^)+(0.1000P)^2^+0.4623P] where P=(Fo^2^+2Fc^2^)/3'
_refine_ls_weighting_scheme calc
_refine_ls_wR_factor_gt 0.1102
_refine_ls_wR_factor_ref 0.1249
_reflns_number_gt 3007
_reflns_number_total 3520
_reflns_threshold_expression >2sigma(I)
_cod_data_source_file jo401758v_si_002.cif
_cod_data_source_block hoshi110620p21c
_cod_original_sg_symbol_H-M 'P 1 21/c 1 '
_cod_database_code 4028716

loop_
_symmetry_equiv_pos_as_xyz
'x, y, z'
'-x, y+1/2, -z+1/2'
'-x, -y, -z'
'x, -y-1/2, z-1/2'

loop_
_atom_site_label
_atom_site_type_symbol
_atom_site_fract_x
_atom_site_fract_y
_atom_site_fract_z
_atom_site_U_iso_or_equiv
_atom_site_adp_type
_atom_site_occupancy
_atom_site_symmetry_multiplicity
_atom_site_calc_flag
_atom_site_refinement_flags
C1 C 0.78254(12) 0.18088(14) 0.08488(13) 0.0332(3) Uani 1 1 d .
C2 C 0.77276(13) 0.27589(14) 0.15987(15) 0.0366(3) Uani 1 1 d .
H2 H 0.8336 0.3297 0.1752 0.044 Uiso 1 1 calc R
C3 C 0.67590(13) 0.29401(14) 0.21303(13) 0.0350(3) Uani 1 1 d .
H3 H 0.6696 0.3605 0.2628 0.042 Uiso 1 1 calc R
C4 C 0.58839(12) 0.21342(13) 0.19220(12) 0.0290(3) Uani 1 1 d .
C5 C 0.59650(12) 0.11673(13) 0.11871(13) 0.0321(3) Uani 1 1 d .
H5 H 0.5366 0.0615 0.1055 0.038 Uiso 1 1 calc R
C6 C 0.69307(13) 0.10170(14) 0.06475(13) 0.0344(3) Uani 1 1 d .
H6 H 0.6984 0.0364 0.0132 0.041 Uiso 1 1 calc R
C7 C 0.88740(14) 0.16372(17) 0.02591(17) 0.0468(4) Uani 1 1 d .
H7A H 0.9436 0.1210 0.0797 0.070 Uiso 1 1 calc R
H7B H 0.9175 0.2409 0.0069 0.070 Uiso 1 1 calc R
H7C H 0.8692 0.1181 -0.0471 0.070 Uiso 1 1 calc R
C8 C 0.41165(12) 0.40882(12) 0.09576(13) 0.0298(3) Uani 1 1 d .
H8A H 0.4750 0.3911 0.0504 0.036 Uiso 1 1 calc R
H8B H 0.4341 0.4725 0.1536 0.036 Uiso 1 1 calc R
C9 C 0.30483(11) 0.44226(12) 0.01281(11) 0.0264(3) Uani 1 1 d .
H9 H 0.3259 0.4829 -0.0594 0.032 Uiso 1 1 calc R
C10 C 0.25475(11) 0.32247(12) -0.02037(12) 0.0257(3) Uani 1 1 d .
C11 C 0.30811(12) 0.23015(12) 0.06384(12) 0.0291(3) Uani 1 1 d .
H11A H 0.2506 0.1830 0.0983 0.035 Uiso 1 1 calc R
H11B H 0.3567 0.1764 0.0240 0.035 Uiso 1 1 calc R
C12 C 0.23024(13) 0.52162(14) 0.07593(13) 0.0358(3) Uani 1 1 d .
H12 H 0.2618 0.5949 0.1040 0.043 Uiso 1 1 calc R
C13 C 0.12664(14) 0.50064(18) 0.09633(15) 0.0462(4) Uani 1 1 d .
H13A H 0.0909 0.4288 0.0702 0.055 Uiso 1 1 calc R
H13B H 0.0875 0.5574 0.1372 0.055 Uiso 1 1 calc R
C14 C 0.17953(12) 0.29674(13) -0.11414(12) 0.0293(3) Uani 1 1 d .
C15 C 0.14291(12) 0.38934(14) -0.19626(13) 0.0334(3) Uani 1 1 d .
C16 C 0.13491(14) 0.17462(15) -0.14403(16) 0.0429(4) Uani 1 1 d .
H16A H 0.1835 0.1350 -0.1950 0.064 Uiso 1 1 calc R
H16B H 0.0585 0.1804 -0.1856 0.064 Uiso 1 1 calc R
H16C H 0.1337 0.1291 -0.0709 0.064 Uiso 1 1 calc R
N1 N 0.37457(9) 0.30213(11) 0.15487(10) 0.0280(3) Uani 1 1 d .
N2 N 0.11292(12) 0.45957(14) -0.26567(13) 0.0467(4) Uani 1 1 d .
O1 O 0.48729(10) 0.31954(12) 0.35026(9) 0.0467(3) Uani 1 1 d .
O2 O 0.41464(10) 0.12436(11) 0.27619(11) 0.0446(3) Uani 1 1 d .
S1 S 0.46310(3) 0.23718(4) 0.25501(3) 0.03252(14) Uani 1 1 d .

loop_
_atom_site_aniso_label
_atom_site_aniso_U_11
_atom_site_aniso_U_22
_atom_site_aniso_U_33
_atom_site_aniso_U_23
_atom_site_aniso_U_13
_atom_site_aniso_U_12
C1 0.0304(7) 0.0362(8) 0.0331(7) 0.0062(6) 0.0033(6) 0.0064(6)
C2 0.0324(7) 0.0366(8) 0.0403(8) 0.0010(6) 0.0020(6) -0.0020(6)
C3 0.0395(8) 0.0336(7) 0.0310(7) -0.0027(6) 0.0008(6) 0.0031(6)
C4 0.0293(7) 0.0341(7) 0.0235(6) 0.0046(5) 0.0023(5) 0.0072(5)
C5 0.0318(7) 0.0306(7) 0.0328(7) 0.0015(6) 0.0000(5) 0.0017(5)
C6 0.0364(8) 0.0326(7) 0.0340(8) -0.0026(6) 0.0030(6) 0.0067(6)
C7 0.0359(8) 0.0532(10) 0.0533(10) 0.0013(8) 0.0136(7) 0.0059(7)
C8 0.0305(7) 0.0274(7) 0.0301(7) 0.0017(5) -0.0015(5) -0.0001(5)
C9 0.0290(6) 0.0270(7) 0.0226(6) 0.0009(5) 0.0005(5) 0.0005(5)
C10 0.0261(6) 0.0275(6) 0.0242(6) -0.0011(5) 0.0058(5) 0.0001(5)
C11 0.0311(7) 0.0283(7) 0.0276(7) 0.0022(5) 0.0031(5) -0.0023(5)
C12 0.0436(8) 0.0328(7) 0.0290(7) -0.0043(6) -0.0032(6) 0.0106(6)
C13 0.0467(9) 0.0559(10) 0.0368(8) -0.0025(7) 0.0078(7) 0.0180(8)
C14 0.0268(6) 0.0342(7) 0.0269(7) -0.0044(6) 0.0039(5) -0.0007(5)
C15 0.0289(7) 0.0433(8) 0.0270(7) -0.0065(6) -0.0010(5) -0.0006(6)
C16 0.0408(9) 0.0406(9) 0.0461(9) -0.0108(7) 0.0009(7) -0.0076(7)
N1 0.0296(6) 0.0303(6) 0.0236(6) 0.0028(4) 0.0010(4) 0.0022(4)
N2 0.0469(8) 0.0537(9) 0.0362(7) 0.0018(6) -0.0076(6) 0.0022(7)
O1 0.0477(7) 0.0691(9) 0.0225(5) -0.0058(5) 0.0007(5) 0.0159(6)
O2 0.0417(6) 0.0507(7) 0.0437(7) 0.0224(5) 0.0150(5) 0.0092(5)
S1 0.0329(2) 0.0435(2) 0.0216(2) 0.00621(13) 0.00526(14) 0.00971(14)

loop_
_atom_type_symbol
_atom_type_description
_atom_type_scat_dispersion_real
_atom_type_scat_dispersion_imag
_atom_type_scat_source
C C 0.0033 0.0016 'International Tables Vol C Tables 4.2.6.8 and 6.1.1.4'
H H 0.0000 0.0000 'International Tables Vol C Tables 4.2.6.8 and 6.1.1.4'
N N 0.0061 0.0033 'International Tables Vol C Tables 4.2.6.8 and 6.1.1.4'
O O 0.0106 0.0060 'International Tables Vol C Tables 4.2.6.8 and 6.1.1.4'
S S 0.1246 0.1234 'International Tables Vol C Tables 4.2.6.8 and 6.1.1.4'

loop_
_geom_angle_atom_site_label_1
_geom_angle_atom_site_label_2
_geom_angle_atom_site_label_3
_geom_angle
C2 C1 C6 118.53(14)
C2 C1 C7 120.76(15)
C6 C1 C7 120.72(15)
C1 C2 C3 121.38(15)
C1 C2 H2 119.3
C3 C2 H2 119.3
C4 C3 C2 118.95(14)
C4 C3 H3 120.5
C2 C3 H3 120.5
C3 C4 C5 120.87(14)
C3 C4 S1 119.68(12)
C5 C4 S1 119.40(12)
C6 C5 C4 119.19(14)
C6 C5 H5 120.4
C4 C5 H5 120.4
C5 C6 C1 121.08(14)
C5 C6 H6 119.5
C1 C6 H6 119.5
C1 C7 H7A 109.5
C1 C7 H7B 109.5
H7A C7 H7B 109.5
C1 C7 H7C 109.5
H7A C7 H7C 109.5
H7B C7 H7C 109.5
N1 C8 C9 101.83(11)
N1 C8 H8A 111.4
C9 C8 H8A 111.4
N1 C8 H8B 111.4
C9 C8 H8B 111.4
H8A C8 H8B 109.3
C12 C9 C10 114.30(12)
C12 C9 C8 110.59(11)
C10 C9 C8 101.97(11)
C12 C9 H9 109.9
C10 C9 H9 109.9
C8 C9 H9 109.9
C14 C10 C11 123.14(13)
C14 C10 C9 126.94(13)
C11 C10 C9 109.79(11)
N1 C11 C10 102.38(11)
N1 C11 H11A 111.3
C10 C11 H11A 111.3
N1 C11 H11B 111.3
C10 C11 H11B 111.3
H11A C11 H11B 109.2
C13 C12 C9 127.24(15)
C13 C12 H12 116.4
C9 C12 H12 116.4
C12 C13 H13A 120.0
C12 C13 H13B 120.0
H13A C13 H13B 120.0
C10 C14 C15 118.72(13)
C10 C14 C16 124.36(14)
C15 C14 C16 116.82(13)
N2 C15 C14 176.98(16)
C14 C16 H16A 109.5
C14 C16 H16B 109.5
H16A C16 H16B 109.5
C14 C16 H16C 109.5
H16A C16 H16C 109.5
H16B C16 H16C 109.5
C11 N1 C8 107.44(10)
C11 N1 S1 119.39(9)
C8 N1 S1 118.61(9)
O1 S1 O2 120.05(8)
O1 S1 N1 106.77(7)
O2 S1 N1 105.97(7)
O1 S1 C4 107.61(7)
O2 S1 C4 108.39(7)
N1 S1 C4 107.45(6)

loop_
_geom_bond_atom_site_label_1
_geom_bond_atom_site_label_2
_geom_bond_distance
C1 C2 1.386(2)
C1 C6 1.395(2)
C1 C7 1.509(2)
C2 C3 1.389(2)
C2 H2 0.9500
C3 C4 1.389(2)
C3 H3 0.9500
C4 C5 1.388(2)
C4 S1 1.7623(14)
C5 C6 1.387(2)
C5 H5 0.9500
C6 H6 0.9500
C7 H7A 0.9800
C7 H7B 0.9800
C7 H7C 0.9800
C8 N1 1.4770(18)
C8 C9 1.5420(18)
C8 H8A 0.9900
C8 H8B 0.9900
C9 C12 1.5102(19)
C9 C10 1.5119(18)
C9 H9 1.0000
C10 C14 1.3414(19)
C10 C11 1.5059(18)
C11 N1 1.4724(17)
C11 H11A 0.9900
C11 H11B 0.9900
C12 C13 1.314(2)
C12 H12 0.9500
C13 H13A 0.9500
C13 H13B 0.9500
C14 C15 1.436(2)
C14 C16 1.506(2)
C15 N2 1.146(2)
C16 H16A 0.9800
C16 H16B 0.9800
C16 H16C 0.9800
N1 S1 1.6333(12)
O1 S1 1.4314(12)
O2 S1 1.4357(13)

loop_
_geom_torsion_atom_site_label_1
_geom_torsion_atom_site_label_2
_geom_torsion_atom_site_label_3
_geom_torsion_atom_site_label_4
_geom_torsion
C6 C1 C2 C3 -1.0(2)
C7 C1 C2 C3 178.79(15)
C1 C2 C3 C4 1.4(2)
C2 C3 C4 C5 -0.6(2)
C2 C3 C4 S1 -178.03(11)
C3 C4 C5 C6 -0.7(2)
S1 C4 C5 C6 176.78(11)
C4 C5 C6 C1 1.1(2)
C2 C1 C6 C5 -0.3(2)
C7 C1 C6 C5 179.91(14)
N1 C8 C9 C12 88.04(13)
N1 C8 C9 C10 -33.90(13)
C12 C9 C10 C14 80.50(17)
C8 C9 C10 C14 -160.16(13)
C12 C9 C10 C11 -103.59(13)
C8 C9 C10 C11 15.76(14)
C14 C10 C11 N1 -175.17(13)
C9 C10 C11 N1 8.72(14)
C10 C9 C12 C13 -5.2(2)
C8 C9 C12 C13 -119.58(17)
C11 C10 C14 C15 -173.24(12)
C9 C10 C14 C15 2.2(2)
C11 C10 C14 C16 3.0(2)
C9 C10 C14 C16 178.41(14)
C10 C14 C15 N2 151(3)
C16 C14 C15 N2 -25(3)
C10 C11 N1 C8 -31.73(13)
C10 C11 N1 S1 -170.57(9)
C9 C8 N1 C11 42.08(13)
C9 C8 N1 S1 -178.71(9)
C11 N1 S1 O1 -161.81(11)
C8 N1 S1 O1 63.86(12)
C11 N1 S1 O2 -32.74(12)
C8 N1 S1 O2 -167.07(10)
C11 N1 S1 C4 82.98(11)
C8 N1 S1 C4 -51.36(12)
C3 C4 S1 O1 -18.56(14)
C5 C4 S1 O1 163.97(11)
C3 C4 S1 O2 -149.80(12)
C5 C4 S1 O2 32.73(13)
C3 C4 S1 N1 96.09(13)
C5 C4 S1 N1 -81.38(12)
